data_4025671
loop_
_publ_author_name
'Kristopher J. Kolonko'
'Ilia A. Guzei'
'Hans J. Reich'

_publ_contact_author_address
;
Department of Chemistry
University of Wisconsin-Madison
1101 University Ave
Madison, WI  53706
USA
;
_publ_contact_author_email iguzei@chem.wisc.edu
_publ_contact_author_fax 608-262-0381
_publ_contact_author_name
;
Guzei, Ilia A. 
;
_publ_contact_author_phone 608-263-4694
_publ_section_title
;
 Structure and Dynamics of \a-Aryl Amide and Ketone Enolates: THF, PMDTA,
 TMTAN, HMPA, and Crypt-Solvated Lithium Enolates, and Comparison with
 Phosphazenium Analogues
;
_journal_name_full 'Journal of Organic Chemistry'
_journal_page_first 6163
_journal_page_last 6172
_journal_paper_doi 10.1021/jo100970r
_journal_volume 75
_journal_year 2010
_chemical_formula_sum 'C23 H31 F Li N3 O'
_chemical_formula_weight 391.45
_chemical_name_systematic
; 
 ? 
;
_space_group_IT_number 15
_symmetry_cell_setting monoclinic
_symmetry_space_group_name_Hall '-C 2yc'
_symmetry_space_group_name_H-M 'C 1 2/c 1'
_atom_sites_solution_hydrogens geom
_atom_sites_solution_primary direct
_atom_sites_solution_secondary difmap
_audit_creation_method SHELXL-97
_cell_angle_alpha 90.00
_cell_angle_beta 92.5997(9)
_cell_angle_gamma 90.00
_cell_formula_units_Z 8
_cell_length_a 31.1042(5)
_cell_length_b 7.93460(10)
_cell_length_c 17.6162(3)
_cell_measurement_reflns_used 9961
_cell_measurement_temperature 100(2)
_cell_measurement_theta_max 71.24
_cell_measurement_theta_min 2.84
_cell_volume 4343.19(12)
_computing_cell_refinement 'Bruker SAINT'
_computing_data_collection 'Bruker APEX2'
_computing_data_reduction 'Bruker SAINT'
_computing_molecular_graphics 'Bruker SHELXTL'
_computing_publication_material 'Bruker SHELXTL'
_computing_structure_refinement 'SHELXL-97 (Sheldrick, 2008)'
_computing_structure_solution 'SHELXS-97 (Sheldrick, 2008)'
_diffrn_ambient_temperature 100(2)
_diffrn_measured_fraction_theta_full 0.994
_diffrn_measured_fraction_theta_max 0.984
_diffrn_measurement_device_type 'Bruker APEX-II CCD'
_diffrn_measurement_method '\f and \w scans'
_diffrn_radiation_monochromator graphite
_diffrn_radiation_source 'fine-focus sealed tube'
_diffrn_radiation_type CuK\a
_diffrn_radiation_wavelength 1.54178
_diffrn_reflns_av_R_equivalents 0.0205
_diffrn_reflns_av_sigmaI/netI 0.0100
_diffrn_reflns_limit_h_max 36
_diffrn_reflns_limit_h_min -38
_diffrn_reflns_limit_k_max 9
_diffrn_reflns_limit_k_min -9
_diffrn_reflns_limit_l_max 21
_diffrn_reflns_limit_l_min -21
_diffrn_reflns_number 33518
_diffrn_reflns_theta_full 67.00
_diffrn_reflns_theta_max 71.77
_diffrn_reflns_theta_min 2.84
_exptl_absorpt_coefficient_mu 0.629
_exptl_absorpt_correction_T_max 0.9216
_exptl_absorpt_correction_T_min 0.7385
_exptl_absorpt_correction_type none
_exptl_crystal_density_diffrn 1.197
_exptl_crystal_density_meas 0
_exptl_crystal_density_method 'not measured'
_exptl_crystal_F_000 1680
_exptl_crystal_size_max 0.51
_exptl_crystal_size_mid 0.16
_exptl_crystal_size_min 0.13
_refine_diff_density_max 0.650
_refine_diff_density_min -0.280
_refine_diff_density_rms 0.046
_refine_ls_extinction_method none
_refine_ls_goodness_of_fit_ref 1.007
_refine_ls_hydrogen_treatment mixed
_refine_ls_matrix_type full
_refine_ls_number_parameters 315
_refine_ls_number_reflns 4177
_refine_ls_number_restraints 41
_refine_ls_restrained_S_all 1.004
_refine_ls_R_factor_all 0.0553
_refine_ls_R_factor_gt 0.0537
_refine_ls_shift/su_max 0.000
_refine_ls_shift/su_mean 0.000
_refine_ls_structure_factor_coef Fsqd
_refine_ls_weighting_details 'calc w=1/[\s^2^(Fo^2^)+(0.0744P)^2^+6.8202P] where P=(Fo^2^+2Fc^2^)/3'
_refine_ls_weighting_scheme calc
_refine_ls_wR_factor_gt 0.1419
_refine_ls_wR_factor_ref 0.1433
_reflns_number_gt 3988
_reflns_number_total 4177
_reflns_threshold_expression >2sigma(I)
_cod_data_source_file jo100970r_si_005.cif
_cod_data_source_block reich17
_cod_depositor_comments
;
The following automatic conversions were performed:

'_symmetry_cell_setting' value 'Monoclinic' changed to 'monoclinic'
according to the built-in table from CIF Core dictionary named
'cif_core.dic' version 2.4.1 from 2010-06-29.

Automatic conversion script
Id: cif_fix_values 1646 2011-03-28 12:23:43Z adriana 
;
_cod_database_code 4025671

loop_
_symmetry_equiv_pos_as_xyz
'x, y, z'
'-x, y, -z+1/2'
'x+1/2, y+1/2, z'
'-x+1/2, y+1/2, -z+1/2'
'-x, -y, -z'
'x, -y, z-1/2'
'-x+1/2, -y+1/2, -z'
'x+1/2, -y+1/2, z-1/2'

loop_
_atom_site_label
_atom_site_type_symbol
_atom_site_fract_x
_atom_site_fract_y
_atom_site_fract_z
_atom_site_U_iso_or_equiv
_atom_site_adp_type
_atom_site_occupancy
_atom_site_symmetry_multiplicity
_atom_site_calc_flag
_atom_site_refinement_flags
_atom_site_disorder_assembly
_atom_site_disorder_group
F1 F 0.01569(4) 0.13160(16) 0.91952(7) 0.0405(3) Uani 0.9208(17) 1 d PD A 1
O1 O -0.14448(4) 0.38502(17) 0.69248(8) 0.0278(3) Uani 0.9208(17) 1 d PD A 1
C1 C -0.02422(12) 0.1393(7) 0.8840(5) 0.0305(5) Uani 0.9208(17) 1 d PD A 1
C2 C -0.05424(9) 0.0202(4) 0.9021(2) 0.0271(4) Uani 0.9208(17) 1 d PD A 1
H2 H -0.0473 -0.0657 0.9381 0.033 Uiso 0.9208(17) 1 calc PR A 1
C3 C -0.09500(6) 0.0288(2) 0.86638(10) 0.0244(4) Uani 0.9208(17) 1 d PD A 1
H3 H -0.1160 -0.0525 0.8788 0.029 Uiso 0.9208(17) 1 calc PR A 1
C4 C -0.10624(5) 0.1540(2) 0.81239(9) 0.0225(4) Uani 0.9208(17) 1 d PD A 1
C5 C -0.07391(7) 0.2701(3) 0.79520(10) 0.0288(4) Uani 0.9208(17) 1 d PD A 1
H5 H -0.0801 0.3554 0.7585 0.035 Uiso 0.9208(17) 1 calc PR A 1
C6 C -0.03323(7) 0.2626(3) 0.83077(12) 0.0342(5) Uani 0.9208(17) 1 d PD A 1
H6 H -0.0118 0.3421 0.8185 0.041 Uiso 0.9208(17) 1 calc PR A 1
C7 C -0.14963(5) 0.1568(2) 0.77826(9) 0.0221(4) Uani 0.9208(17) 1 d PD A 1
H7 H -0.1690 0.0750 0.7962 0.026 Uiso 0.9208(17) 1 calc PR A 1
C8 C -0.16576(5) 0.2644(2) 0.72290(9) 0.0218(4) Uani 0.9208(17) 1 d PD A 1
C9 C -0.21170(6) 0.2409(3) 0.69343(12) 0.0216(4) Uani 0.9208(17) 1 d PD A 1
C10 C -0.24250(7) 0.1502(3) 0.73191(14) 0.0264(5) Uani 0.9208(17) 1 d PD A 1
H10 H -0.2343 0.0964 0.7785 0.032 Uiso 0.9208(17) 1 calc PR A 1
C11 C -0.28458(8) 0.1367(4) 0.70379(14) 0.0307(5) Uani 0.9208(17) 1 d PD A 1
H11 H -0.3049 0.0742 0.7310 0.037 Uiso 0.9208(17) 1 calc PR A 1
C12 C -0.29713(7) 0.2146(3) 0.63565(14) 0.0294(5) Uani 0.9208(17) 1 d PD A 1
H12 H -0.3261 0.2065 0.6164 0.035 Uiso 0.9208(17) 1 calc PR A 1
C13 C -0.26721(8) 0.3041(3) 0.59601(12) 0.0321(5) Uani 0.9208(17) 1 d PD A 1
H13 H -0.2755 0.3568 0.5492 0.039 Uiso 0.9208(17) 1 calc PR A 1
C14 C -0.22503(7) 0.3167(3) 0.62464(11) 0.0279(4) Uani 0.9208(17) 1 d PD A 1
H14 H -0.2048 0.3781 0.5969 0.034 Uiso 0.9208(17) 1 calc PR A 1
N1 N -0.10449(4) 0.50515(17) 0.53284(8) 0.0262(3) Uani 1 1 d . A .
N2 N -0.08323(5) 0.73781(18) 0.65105(9) 0.0330(3) Uani 1 1 d . . .
N3 N -0.16699(4) 0.75313(17) 0.57174(8) 0.0264(3) Uani 1 1 d . . .
C15 C -0.10935(6) 0.3254(2) 0.51535(11) 0.0358(4) Uani 1 1 d . . .
H15B H -0.1400 0.2982 0.5077 0.054 Uiso 1 1 calc R . .
H15C H -0.0969 0.2586 0.5577 0.054 Uiso 1 1 calc R . .
H15A H -0.0944 0.2992 0.4690 0.054 Uiso 1 1 calc R . .
C16 C -0.05885(6) 0.5445(3) 0.55067(11) 0.0370(4) Uani 1 1 d . . .
H16A H -0.0429 0.5419 0.5033 0.044 Uiso 1 1 calc R B .
H16B H -0.0464 0.4576 0.5855 0.044 Uiso 1 1 calc R . .
C17 C -0.05376(6) 0.7168(2) 0.58750(12) 0.0383(4) Uani 1 1 d . B .
H17B H -0.0236 0.7311 0.6070 0.046 Uiso 1 1 calc R . .
H17A H -0.0599 0.8052 0.5489 0.046 Uiso 1 1 calc R . .
C18 C -0.05989(8) 0.7262(3) 0.72483(13) 0.0516(6) Uani 1 1 d . B .
H18A H -0.0436 0.6206 0.7276 0.077 Uiso 1 1 calc R . .
H18C H -0.0804 0.7286 0.7654 0.077 Uiso 1 1 calc R . .
H18B H -0.0401 0.8217 0.7309 0.077 Uiso 1 1 calc R . .
C19 C -0.10776(6) 0.8961(2) 0.64598(11) 0.0361(4) Uani 1 1 d . B 1
H19A H -0.0874 0.9916 0.6437 0.043 Uiso 1 1 calc R B 1
H19B H -0.1241 0.9094 0.6926 0.043 Uiso 1 1 calc R B 1
C20 C -0.13867(6) 0.9039(2) 0.57786(11) 0.0356(4) Uani 1 1 d . B 1
H20B H -0.1567 1.0061 0.5813 0.043 Uiso 1 1 calc R B 1
H20A H -0.1222 0.9132 0.5313 0.043 Uiso 1 1 calc R B 1
C21 C -0.21089(6) 0.7918(3) 0.59285(12) 0.0409(5) Uani 1 1 d . B .
H21B H -0.2233 0.8775 0.5583 0.061 Uiso 1 1 calc R . .
H21C H -0.2103 0.8344 0.6451 0.061 Uiso 1 1 calc R . .
H21A H -0.2284 0.6893 0.5893 0.061 Uiso 1 1 calc R . .
C22 C -0.16775(6) 0.6786(2) 0.49462(10) 0.0332(4) Uani 1 1 d . B .
H22B H -0.1773 0.7655 0.4572 0.040 Uiso 1 1 calc R . .
H22A H -0.1891 0.5860 0.4919 0.040 Uiso 1 1 calc R . .
C23 C -0.12462(6) 0.6106(2) 0.47296(9) 0.0306(4) Uani 1 1 d . . .
H23A H -0.1285 0.5434 0.4258 0.037 Uiso 1 1 calc R B .
H23B H -0.1053 0.7060 0.4624 0.037 Uiso 1 1 calc R . .
Li1 Li -0.13278(9) 0.5618(3) 0.63412(15) 0.0280(6) Uani 1 1 d . A .
F1A F -0.3286(4) 0.2619(18) 0.5864(8) 0.0405(3) Uani 0.0792(17) 1 d PD A 2
O1A O -0.1280(5) 0.398(2) 0.7049(10) 0.0278(3) Uani 0.0792(17) 1 d PD A 2
C1A C -0.2906(6) 0.253(4) 0.6276(17) 0.027(3) Uiso 0.0792(17) 1 d PD A 2
C2A C -0.2885(7) 0.141(5) 0.687(2) 0.027(3) Uiso 0.0792(17) 1 d PD A 2
H2A H -0.3134 0.0801 0.7007 0.032 Uiso 0.0792(17) 1 calc PR A 2
C3A C -0.2495(7) 0.118(5) 0.7272(19) 0.027(3) Uiso 0.0792(17) 1 d PD A 2
H3A H -0.2478 0.0401 0.7681 0.032 Uiso 0.0792(17) 1 calc PR A 2
C4A C -0.2124(6) 0.208(4) 0.7087(17) 0.027(3) Uiso 0.0792(17) 1 d PD A 2
C5A C -0.2166(6) 0.316(4) 0.6458(13) 0.027(3) Uiso 0.0792(17) 1 d PD A 2
H5A H -0.1924 0.3805 0.6324 0.032 Uiso 0.0792(17) 1 calc PR A 2
C6A C -0.2545(6) 0.331(4) 0.6027(14) 0.027(3) Uiso 0.0792(17) 1 d PD A 2
H6A H -0.2556 0.3941 0.5569 0.032 Uiso 0.0792(17) 1 calc PR A 2
C7A C -0.1730(4) 0.189(2) 0.7552(10) 0.0221(4) Uani 0.0792(17) 1 d PD A 2
H7A H -0.1738 0.1063 0.7941 0.026 Uiso 0.0792(17) 1 calc PR A 2
C8A C -0.1348(4) 0.2739(19) 0.7508(9) 0.0218(4) Uani 0.0792(17) 1 d PD A 2
C9A C -0.0969(5) 0.218(2) 0.8011(12) 0.027(3) Uiso 0.0792(17) 1 d PD A 2
C10A C -0.0953(6) 0.069(2) 0.8434(13) 0.027(3) Uiso 0.0792(17) 1 d PD A 2
H10A H -0.1188 -0.0072 0.8383 0.032 Uiso 0.0792(17) 1 calc PR A 2
C11A C -0.0610(10) 0.029(5) 0.892(3) 0.027(3) Uiso 0.0792(17) 1 d PD A 2
H11A H -0.0630 -0.0584 0.9286 0.032 Uiso 0.0792(17) 1 calc PR A 2
C12A C -0.0231(13) 0.122(7) 0.887(6) 0.027(3) Uiso 0.0792(17) 1 d PD A 2
H12A H 0.0035 0.0794 0.9074 0.032 Uiso 0.0792(17) 1 calc PR A 2
C13A C -0.0251(6) 0.278(3) 0.8512(15) 0.027(3) Uiso 0.0792(17) 1 d PD A 2
H13A H -0.0014 0.3529 0.8567 0.032 Uiso 0.0792(17) 1 calc PR A 2
C14A C -0.0613(6) 0.324(2) 0.8077(12) 0.027(3) Uiso 0.0792(17) 1 d PD A 2
H14A H -0.0618 0.4298 0.7822 0.032 Uiso 0.0792(17) 1 calc PR A 2

loop_
_atom_site_aniso_label
_atom_site_aniso_U_11
_atom_site_aniso_U_22
_atom_site_aniso_U_33
_atom_site_aniso_U_23
_atom_site_aniso_U_13
_atom_site_aniso_U_12
F1 0.0274(6) 0.0490(7) 0.0438(7) 0.0104(5) -0.0114(5) -0.0051(5)
O1 0.0259(7) 0.0290(7) 0.0286(7) 0.0106(5) 0.0028(6) -0.0017(6)
C1 0.0224(9) 0.0386(19) 0.0299(13) 0.0011(13) -0.0039(7) -0.0003(10)
C2 0.0287(13) 0.0251(9) 0.0270(13) 0.0017(7) -0.0037(8) 0.0034(9)
C3 0.0268(9) 0.0229(9) 0.0233(10) 0.0007(7) 0.0010(7) -0.0020(7)
C4 0.0249(9) 0.0234(9) 0.0193(8) -0.0011(7) 0.0035(7) 0.0010(7)
C5 0.0296(10) 0.0324(10) 0.0243(9) 0.0071(7) -0.0017(7) -0.0035(8)
C6 0.0292(11) 0.0434(12) 0.0299(12) 0.0093(10) -0.0017(8) -0.0113(9)
C7 0.0230(8) 0.0218(8) 0.0217(8) 0.0015(6) 0.0033(6) -0.0016(6)
C8 0.0234(8) 0.0221(8) 0.0203(8) -0.0011(6) 0.0052(6) 0.0011(6)
C9 0.0251(8) 0.0191(11) 0.0209(11) -0.0025(7) 0.0035(7) 0.0036(7)
C10 0.0256(10) 0.0298(14) 0.0241(9) 0.0029(9) 0.0027(8) 0.0022(8)
C11 0.0253(10) 0.0340(10) 0.0330(16) 0.0030(12) 0.0033(8) -0.0009(8)
C12 0.0249(9) 0.0276(13) 0.0351(12) -0.0044(9) -0.0049(9) 0.0010(7)
C13 0.0356(13) 0.0324(12) 0.0277(9) 0.0030(8) -0.0062(9) 0.0029(9)
C14 0.0308(11) 0.0283(9) 0.0248(10) 0.0043(9) 0.0012(8) -0.0003(8)
N1 0.0306(7) 0.0202(7) 0.0281(7) -0.0015(5) 0.0036(5) 0.0005(5)
N2 0.0408(8) 0.0238(7) 0.0336(8) -0.0036(6) -0.0066(6) 0.0020(6)
N3 0.0297(7) 0.0207(7) 0.0291(7) 0.0026(5) 0.0051(6) 0.0011(5)
C15 0.0439(10) 0.0225(8) 0.0409(10) -0.0052(7) -0.0006(8) 0.0049(7)
C16 0.0306(9) 0.0372(10) 0.0436(10) -0.0041(8) 0.0039(8) 0.0020(7)
C17 0.0270(9) 0.0369(10) 0.0507(11) -0.0060(8) -0.0014(8) -0.0010(7)
C18 0.0655(14) 0.0433(12) 0.0443(12) -0.0068(9) -0.0183(10) 0.0010(10)
C19 0.0431(10) 0.0214(8) 0.0436(10) -0.0074(7) 0.0002(8) 0.0003(7)
C20 0.0410(10) 0.0222(8) 0.0439(10) 0.0014(7) 0.0035(8) 0.0028(7)
C21 0.0391(10) 0.0344(10) 0.0504(11) 0.0080(8) 0.0154(9) 0.0103(8)
C22 0.0336(9) 0.0347(9) 0.0312(9) 0.0038(7) -0.0008(7) 0.0012(7)
C23 0.0423(10) 0.0251(8) 0.0245(8) 0.0003(6) 0.0028(7) 0.0005(7)
Li1 0.0363(15) 0.0218(13) 0.0260(13) 0.0031(10) 0.0044(11) 0.0010(11)
F1A 0.0274(6) 0.0490(7) 0.0438(7) 0.0104(5) -0.0114(5) -0.0051(5)
O1A 0.0259(7) 0.0290(7) 0.0286(7) 0.0106(5) 0.0028(6) -0.0017(6)
C7A 0.0230(8) 0.0218(8) 0.0217(8) 0.0015(6) 0.0033(6) -0.0016(6)
C8A 0.0234(8) 0.0221(8) 0.0203(8) -0.0011(6) 0.0052(6) 0.0011(6)

loop_
_atom_type_symbol
_atom_type_description
_atom_type_scat_dispersion_real
_atom_type_scat_dispersion_imag
_atom_type_scat_source
C C 0.0181 0.0091 'International Tables Vol C Tables 4.2.6.8 and 6.1.1.4'
H H 0.0000 0.0000 'International Tables Vol C Tables 4.2.6.8 and 6.1.1.4'
Li Li 0.0008 0.0003 'International Tables Vol C Tables 4.2.6.8 and 6.1.1.4'
F F 0.0727 0.0534 'International Tables Vol C Tables 4.2.6.8 and 6.1.1.4'
O O 0.0492 0.0322 'International Tables Vol C Tables 4.2.6.8 and 6.1.1.4'
N N 0.0311 0.0180 'International Tables Vol C Tables 4.2.6.8 and 6.1.1.4'

loop_
_geom_angle_atom_site_label_1
_geom_angle_atom_site_label_2
_geom_angle_atom_site_label_3
_geom_angle
_geom_angle_site_symmetry_1
_geom_angle_site_symmetry_3
_geom_angle_publ_flag
C8 O1 Li1 160.20(16) . . ?
F1 C1 C2 118.4(3) . . ?
F1 C1 C6 119.8(2) . . ?
C2 C1 C6 121.8(2) . . ?
C1 C2 C3 118.41(19) . . ?
C1 C2 H2 120.8 . . ?
C3 C2 H2 120.8 . . ?
C2 C3 C4 122.21(17) . . ?
C2 C3 H3 118.9 . . ?
C4 C3 H3 118.9 . . ?
C5 C4 C3 116.69(16) . . ?
C5 C4 C7 124.10(17) . . ?
C3 C4 C7 119.21(16) . . ?
C6 C5 C4 121.40(17) . . ?
C6 C5 H5 119.3 . . ?
C4 C5 H5 119.3 . . ?
C1 C6 C5 119.45(19) . . ?
C1 C6 H6 120.3 . . ?
C5 C6 H6 120.3 . . ?
C8 C7 C4 127.29(16) . . ?
C8 C7 H7 116.4 . . ?
C4 C7 H7 116.4 . . ?
O1 C8 C7 125.22(16) . . ?
O1 C8 C9 116.28(15) . . ?
C7 C8 C9 118.49(15) . . ?
C14 C9 C10 117.30(17) . . ?
C14 C9 C8 118.94(17) . . ?
C10 C9 C8 123.74(17) . . ?
C11 C10 C9 121.64(18) . . ?
C11 C10 H10 119.2 . . ?
C9 C10 H10 119.2 . . ?
C10 C11 C12 119.94(19) . . ?
C10 C11 H11 120.0 . . ?
C12 C11 H11 120.0 . . ?
C13 C12 C11 119.65(18) . . ?
C13 C12 H12 120.2 . . ?
C11 C12 H12 120.2 . . ?
C12 C13 C14 119.98(18) . . ?
C12 C13 H13 120.0 . . ?
C14 C13 H13 120.0 . . ?
C13 C14 C9 121.48(18) . . ?
C13 C14 H14 119.3 . . ?
C9 C14 H14 119.3 . . ?
C23 N1 C15 111.59(14) . . ?
C23 N1 C16 114.12(14) . . ?
C15 N1 C16 109.88(14) . . ?
C23 N1 Li1 108.16(12) . . ?
C15 N1 Li1 110.37(14) . . ?
C16 N1 Li1 102.30(13) . . ?
C18 N2 C19 110.05(15) . . ?
C18 N2 C17 111.33(17) . . ?
C19 N2 C17 112.69(15) . . ?
C18 N2 Li1 114.69(15) . . ?
C19 N2 Li1 100.65(13) . . ?
C17 N2 Li1 107.03(13) . . ?
C21 N3 C22 109.89(15) . . ?
C21 N3 C20 111.69(14) . . ?
C22 N3 C20 111.89(14) . . ?
C21 N3 Li1 117.91(13) . . ?
C22 N3 Li1 100.10(12) . . ?
C20 N3 Li1 104.81(13) . . ?
N1 C15 H15B 109.5 . . ?
N1 C15 H15C 109.5 . . ?
H15B C15 H15C 109.5 . . ?
N1 C15 H15A 109.5 . . ?
H15B C15 H15A 109.5 . . ?
H15C C15 H15A 109.5 . . ?
N1 C16 C17 111.25(15) . . ?
N1 C16 H16A 109.4 . . ?
C17 C16 H16A 109.4 . . ?
N1 C16 H16B 109.4 . . ?
C17 C16 H16B 109.4 . . ?
H16A C16 H16B 108.0 . . ?
N2 C17 C16 111.51(16) . . ?
N2 C17 H17B 109.3 . . ?
C16 C17 H17B 109.3 . . ?
N2 C17 H17A 109.3 . . ?
C16 C17 H17A 109.3 . . ?
H17B C17 H17A 108.0 . . ?
N2 C18 H18A 109.5 . . ?
N2 C18 H18C 109.5 . . ?
H18A C18 H18C 109.5 . . ?
N2 C18 H18B 109.5 . . ?
H18A C18 H18B 109.5 . . ?
H18C C18 H18B 109.5 . . ?
N2 C19 C20 113.22(14) . . ?
N2 C19 H19A 108.9 . . ?
C20 C19 H19A 108.9 . . ?
N2 C19 H19B 108.9 . . ?
C20 C19 H19B 108.9 . . ?
H19A C19 H19B 107.7 . . ?
N3 C20 C19 112.34(15) . . ?
N3 C20 H20B 109.1 . . ?
C19 C20 H20B 109.1 . . ?
N3 C20 H20A 109.1 . . ?
C19 C20 H20A 109.1 . . ?
H20B C20 H20A 107.9 . . ?
N3 C21 H21B 109.5 . . ?
N3 C21 H21C 109.5 . . ?
H21B C21 H21C 109.5 . . ?
N3 C21 H21A 109.5 . . ?
H21B C21 H21A 109.5 . . ?
H21C C21 H21A 109.5 . . ?
N3 C22 C23 113.37(14) . . ?
N3 C22 H22B 108.9 . . ?
C23 C22 H22B 108.9 . . ?
N3 C22 H22A 108.9 . . ?
C23 C22 H22A 108.9 . . ?
H22B C22 H22A 107.7 . . ?
N1 C23 C22 112.18(14) . . ?
N1 C23 H23A 109.2 . . ?
C22 C23 H23A 109.2 . . ?
N1 C23 H23B 109.2 . . ?
C22 C23 H23B 109.2 . . ?
H23A C23 H23B 107.9 . . ?
O1 Li1 O1A 17.8(5) . . ?
O1 Li1 N1 115.49(15) . . ?
O1A Li1 N1 114.4(7) . . ?
O1 Li1 N2 127.62(16) . . ?
O1A Li1 N2 110.3(6) . . ?
N1 Li1 N2 85.91(12) . . ?
O1 Li1 N3 138.28(17) . . ?
O1A Li1 N3 153.4(6) . . ?
N1 Li1 N3 86.11(11) . . ?
N2 Li1 N3 86.86(12) . . ?
C8A O1A Li1 165.4(12) . . ?
F1A C1A C6A 120.7(13) . . ?
F1A C1A C2A 116.7(12) . . ?
C6A C1A C2A 121.7(11) . . ?
C1A C2A C3A 118.7(12) . . ?
C1A C2A H2A 120.6 . . ?
C3A C2A H2A 120.6 . . ?
C2A C3A C4A 121.7(12) . . ?
C2A C3A H3A 119.1 . . ?
C4A C3A H3A 119.1 . . ?
C5A C4A C3A 116.3(10) . . ?
C5A C4A C7A 123.7(12) . . ?
C3A C4A C7A 119.9(12) . . ?
C6A C5A C4A 122.4(12) . . ?
C6A C5A H5A 118.8 . . ?
C4A C5A H5A 118.8 . . ?
C1A C6A C5A 118.4(12) . . ?
C1A C6A H6A 120.8 . . ?
C5A C6A H6A 120.8 . . ?
C8A C7A C4A 129.0(11) . . ?
C8A C7A H7A 115.5 . . ?
C4A C7A H7A 115.5 . . ?
O1A C8A C7A 125.0(11) . . ?
O1A C8A C9A 116.4(10) . . ?
C7A C8A C9A 118.5(9) . . ?
C10A C9A C14A 117.4(10) . . ?
C10A C9A C8A 124.8(10) . . ?
C14A C9A C8A 117.8(11) . . ?
C11A C10A C9A 122.3(12) . . ?
C11A C10A H10A 118.8 . . ?
C9A C10A H10A 118.8 . . ?
C10A C11A C12A 118.0(15) . . ?
C10A C11A H11A 121.0 . . ?
C12A C11A H11A 121.0 . . ?
C13A C12A C11A 118.6(16) . . ?
C13A C12A H12A 120.7 . . ?
C11A C12A H12A 120.7 . . ?
C14A C13A C12A 120.6(14) . . ?
C14A C13A H13A 119.7 . . ?
C12A C13A H13A 119.7 . . ?
C13A C14A C9A 120.5(11) . . ?
C13A C14A H14A 119.8 . . ?
C9A C14A H14A 119.8 . . ?

loop_
_geom_bond_atom_site_label_1
_geom_bond_atom_site_label_2
_geom_bond_distance
_geom_bond_site_symmetry_2
_geom_bond_publ_flag
F1 C1 1.366(3) . ?
O1 C8 1.294(2) . ?
O1 Li1 1.786(3) . ?
C1 C2 1.376(3) . ?
C1 C6 1.375(4) . ?
C2 C3 1.391(3) . ?
C2 H2 0.9500 . ?
C3 C4 1.408(2) . ?
C3 H3 0.9500 . ?
C4 C5 1.407(3) . ?
C4 C7 1.452(2) . ?
C5 C6 1.387(3) . ?
C5 H5 0.9500 . ?
C6 H6 0.9500 . ?
C7 C8 1.374(2) . ?
C7 H7 0.9500 . ?
C8 C9 1.510(2) . ?
C9 C14 1.398(2) . ?
C9 C10 1.398(3) . ?
C10 C11 1.382(3) . ?
C10 H10 0.9500 . ?
C11 C12 1.390(3) . ?
C11 H11 0.9500 . ?
C12 C13 1.384(3) . ?
C12 H12 0.9500 . ?
C13 C14 1.387(3) . ?
C13 H13 0.9500 . ?
C14 H14 0.9500 . ?
N1 C23 1.464(2) . ?
N1 C15 1.466(2) . ?
N1 C16 1.474(2) . ?
N1 Li1 2.074(3) . ?
N2 C18 1.463(2) . ?
N2 C19 1.470(2) . ?
N2 C17 1.488(3) . ?
N2 Li1 2.091(3) . ?
N3 C21 1.464(2) . ?
N3 C22 1.481(2) . ?
N3 C20 1.487(2) . ?
N3 Li1 2.130(3) . ?
C15 H15B 0.9800 . ?
C15 H15C 0.9800 . ?
C15 H15A 0.9800 . ?
C16 C17 1.518(3) . ?
C16 H16A 0.9900 . ?
C16 H16B 0.9900 . ?
C17 H17B 0.9900 . ?
C17 H17A 0.9900 . ?
C18 H18A 0.9800 . ?
C18 H18C 0.9800 . ?
C18 H18B 0.9800 . ?
C19 C20 1.504(3) . ?
C19 H19A 0.9900 . ?
C19 H19B 0.9900 . ?
C20 H20B 0.9900 . ?
C20 H20A 0.9900 . ?
C21 H21B 0.9800 . ?
C21 H21C 0.9800 . ?
C21 H21A 0.9800 . ?
C22 C23 1.511(2) . ?
C22 H22B 0.9900 . ?
C22 H22A 0.9900 . ?
C23 H23A 0.9900 . ?
C23 H23B 0.9900 . ?
Li1 O1A 1.804(12) . ?
F1A C1A 1.362(9) . ?
O1A C8A 1.295(9) . ?
C1A C6A 1.370(10) . ?
C1A C2A 1.375(10) . ?
C2A C3A 1.387(10) . ?
C2A H2A 0.9500 . ?
C3A C4A 1.406(9) . ?
C3A H3A 0.9500 . ?
C4A C5A 1.401(9) . ?
C4A C7A 1.450(9) . ?
C5A C6A 1.379(10) . ?
C5A H5A 0.9500 . ?
C6A H6A 0.9500 . ?
C7A C8A 1.372(9) . ?
C7A H7A 0.9500 . ?
C8A C9A 1.510(9) . ?
C9A C10A 1.393(9) . ?
C9A C14A 1.395(9) . ?
C10A C11A 1.379(10) . ?
C10A H10A 0.9500 . ?
C11A C12A 1.396(10) . ?
C11A H11A 0.9500 . ?
C12A C13A 1.385(10) . ?
C12A H12A 0.9500 . ?
C13A C14A 1.382(10) . ?
C13A H13A 0.9500 . ?
C14A H14A 0.9500 . ?

loop_
_geom_torsion_atom_site_label_1
_geom_torsion_atom_site_label_2
_geom_torsion_atom_site_label_3
_geom_torsion_atom_site_label_4
_geom_torsion
_geom_torsion_site_symmetry_1
_geom_torsion_site_symmetry_2
_geom_torsion_site_symmetry_3
_geom_torsion_site_symmetry_4
_geom_torsion_publ_flag
F1 C1 C2 C3 179.5(6) . . . . ?
C6 C1 C2 C3 -1.5(10) . . . . ?
C1 C2 C3 C4 0.4(6) . . . . ?
C2 C3 C4 C5 0.8(3) . . . . ?
C2 C3 C4 C7 -179.0(3) . . . . ?
C3 C4 C5 C6 -1.0(3) . . . . ?
C7 C4 C5 C6 178.83(18) . . . . ?
F1 C1 C6 C5 -179.7(5) . . . . ?
C2 C1 C6 C5 1.3(10) . . . . ?
C4 C5 C6 C1 0.0(6) . . . . ?
C5 C4 C7 C8 2.9(3) . . . . ?
C3 C4 C7 C8 -177.25(17) . . . . ?
Li1 O1 C8 C7 -177.7(4) . . . . ?
Li1 O1 C8 C9 3.2(5) . . . . ?
C4 C7 C8 O1 -1.2(3) . . . . ?
C4 C7 C8 C9 177.86(17) . . . . ?
O1 C8 C9 C14 16.1(3) . . . . ?
C7 C8 C9 C14 -163.0(2) . . . . ?
O1 C8 C9 C10 -162.4(2) . . . . ?
C7 C8 C9 C10 18.5(3) . . . . ?
C14 C9 C10 C11 -0.6(4) . . . . ?
C8 C9 C10 C11 177.9(3) . . . . ?
C9 C10 C11 C12 0.0(5) . . . . ?
C10 C11 C12 C13 0.6(5) . . . . ?
C11 C12 C13 C14 -0.5(4) . . . . ?
C12 C13 C14 C9 -0.2(4) . . . . ?
C10 C9 C14 C13 0.7(4) . . . . ?
C8 C9 C14 C13 -177.9(2) . . . . ?
C23 N1 C16 C17 67.8(2) . . . . ?
C15 N1 C16 C17 -166.03(16) . . . . ?
Li1 N1 C16 C17 -48.79(19) . . . . ?
C18 N2 C17 C16 105.23(18) . . . . ?
C19 N2 C17 C16 -130.56(16) . . . . ?
Li1 N2 C17 C16 -20.83(19) . . . . ?
N1 C16 C17 N2 49.0(2) . . . . ?
C18 N2 C19 C20 -169.81(18) . . . . ?
C17 N2 C19 C20 65.3(2) . . . . ?
Li1 N2 C19 C20 -48.41(19) . . . . ?
C21 N3 C20 C19 105.88(18) . . . . ?
C22 N3 C20 C19 -130.45(16) . . . . ?
Li1 N3 C20 C19 -22.89(18) . . . . ?
N2 C19 C20 N3 51.5(2) . . . . ?
C21 N3 C22 C23 -171.24(15) . . . . ?
C20 N3 C22 C23 64.08(18) . . . . ?
Li1 N3 C22 C23 -46.49(17) . . . . ?
C15 N1 C23 C22 101.90(17) . . . . ?
C16 N1 C23 C22 -132.80(15) . . . . ?
Li1 N1 C23 C22 -19.69(19) . . . . ?
N3 C22 C23 N1 47.8(2) . . . . ?
C8 O1 Li1 O1A 172(2) . . . . ?
C8 O1 Li1 N1 -96.8(5) . . . . ?
C8 O1 Li1 N2 157.7(4) . . . . ?
C8 O1 Li1 N3 18.2(6) . . . . ?
C23 N1 Li1 O1 138.00(16) . . . . ?
C15 N1 Li1 O1 15.7(2) . . . . ?
C16 N1 Li1 O1 -101.22(18) . . . . ?
C23 N1 Li1 O1A 157.7(6) . . . . ?
C15 N1 Li1 O1A 35.3(6) . . . . ?
C16 N1 Li1 O1A -81.5(6) . . . . ?
C23 N1 Li1 N2 -91.91(13) . . . . ?
C15 N1 Li1 N2 145.75(13) . . . . ?
C16 N1 Li1 N2 28.87(14) . . . . ?
C23 N1 Li1 N3 -4.79(14) . . . . ?
C15 N1 Li1 N3 -127.12(13) . . . . ?
C16 N1 Li1 N3 115.99(13) . . . . ?
C18 N2 Li1 O1 -9.5(3) . . . . ?
C19 N2 Li1 O1 -127.5(2) . . . . ?
C17 N2 Li1 O1 114.5(2) . . . . ?
C18 N2 Li1 O1A -14.2(7) . . . . ?
C19 N2 Li1 O1A -132.3(7) . . . . ?
C17 N2 Li1 O1A 109.8(7) . . . . ?
C18 N2 Li1 N1 -128.79(16) . . . . ?
C19 N2 Li1 N1 113.15(13) . . . . ?
C17 N2 Li1 N1 -4.77(15) . . . . ?
C18 N2 Li1 N3 144.89(15) . . . . ?
C19 N2 Li1 N3 26.83(14) . . . . ?
C17 N2 Li1 N3 -91.09(14) . . . . ?
C21 N3 Li1 O1 21.3(3) . . . . ?
C22 N3 Li1 O1 -97.7(2) . . . . ?
C20 N3 Li1 O1 146.2(2) . . . . ?
C21 N3 Li1 O1A 4.0(15) . . . . ?
C22 N3 Li1 O1A -115.0(14) . . . . ?
C20 N3 Li1 O1A 128.9(14) . . . . ?
C21 N3 Li1 N1 146.19(14) . . . . ?
C22 N3 Li1 N1 27.16(13) . . . . ?
C20 N3 Li1 N1 -88.87(13) . . . . ?
C21 N3 Li1 N2 -127.70(15) . . . . ?
C22 N3 Li1 N2 113.27(12) . . . . ?
C20 N3 Li1 N2 -2.76(14) . . . . ?
O1 Li1 O1A C8A -7(5) . . . . ?
N1 Li1 O1A C8A -105(7) . . . . ?
N2 Li1 O1A C8A 160(7) . . . . ?
N3 Li1 O1A C8A 33(8) . . . . ?
F1A C1A C2A C3A 175(4) . . . . ?
C6A C1A C2A C3A 6(7) . . . . ?
C1A C2A C3A C4A 1(7) . . . . ?
C2A C3A C4A C5A -3(7) . . . . ?
C2A C3A C4A C7A 176(4) . . . . ?
C3A C4A C5A C6A -2(6) . . . . ?
C7A C4A C5A C6A -180(3) . . . . ?
F1A C1A C6A C5A -179(3) . . . . ?
C2A C1A C6A C5A -10(6) . . . . ?
C4A C5A C6A C1A 8(6) . . . . ?
C5A C4A C7A C8A 4(5) . . . . ?
C3A C4A C7A C8A -174(3) . . . . ?
Li1 O1A C8A C7A 2(8) . . . . ?
Li1 O1A C8A C9A 180(6) . . . . ?
C4A C7A C8A O1A 4(4) . . . . ?
C4A C7A C8A C9A -174(3) . . . . ?
O1A C8A C9A C10A -168(2) . . . . ?
C7A C8A C9A C10A 11(3) . . . . ?
O1A C8A C9A C14A 15(3) . . . . ?
C7A C8A C9A C14A -167(2) . . . . ?
C14A C9A C10A C11A 2(5) . . . . ?
C8A C9A C10A C11A -176(4) . . . . ?
C9A C10A C11A C12A -14(8) . . . . ?
C10A C11A C12A C13A 19(11) . . . . ?
C11A C12A C13A C14A -14(11) . . . . ?
C12A C13A C14A C9A 2(7) . . . . ?
C10A C9A C14A C13A 4(4) . . . . ?
C8A C9A C14A C13A -178(2) . . . . ?
